data_4518428
loop_
_publ_author_name
'Nag, Abhijit'
'Islam, Md Rabiul'
'Pradeep, Thalappil'

_publ_section_title
;
 Selective Extraction of Gold by Niacin
;
_journal_name_full 'ACS Sustainable Chemistry &amp; Engineering'
_journal_paper_doi 10.1021/acssuschemeng.0c07409
_journal_year 2021
_chemical_formula_moiety 'C12 H16 Cu N2 O8'
_chemical_formula_sum 'C12 H16 Co Cu N2 O8'
_chemical_formula_weight 438.74
_space_group_crystal_system triclinic
_space_group_IT_number 2
_space_group_name_Hall '-P 1'
_space_group_name_H-M_alt 'P -1'
_atom_sites_solution_hydrogens mixed
_atom_sites_solution_primary dual
_audit_creation_date 2019-02-18
_audit_creation_method
;
Olex2 1.2-ac3
(compiled 2017.02.24 svn.r3390 for Rigaku Oxford Diffraction, GUI svn.r5318)
;
_cell_angle_alpha 68.407(5)
_cell_angle_beta 68.867(7)
_cell_angle_gamma 62.662(7)
_cell_formula_units_Z 1
_cell_length_a 6.9970(6)
_cell_length_b 7.1062(4)
_cell_length_c 8.7084(5)
_cell_measurement_reflns_used 4295
_cell_measurement_temperature 293(2)
_cell_measurement_theta_max 28.7970
_cell_measurement_theta_min 2.5600
_cell_volume 347.90(5)
_computing_cell_refinement 'CrysAlisPro 1.171.39.32a (Rigaku OD, 2017)'
_computing_data_collection 'CrysAlisPro 1.171.39.32a (Rigaku OD, 2017)'
_computing_data_reduction 'CrysAlisPro 1.171.39.32a (Rigaku OD, 2017)'
_computing_molecular_graphics 'Olex2 (Dolomanov et al., 2009)'
_computing_publication_material 'Olex2 (Dolomanov et al., 2009)'
_computing_structure_refinement 'ShelXL (Sheldrick, 2015)'
_computing_structure_solution 'ShelXT (Sheldrick, 2015)'
_diffrn_ambient_temperature 293(2)
_diffrn_detector 'CCD plate'
_diffrn_measured_fraction_theta_full 1.000
_diffrn_measured_fraction_theta_max 1.000
_diffrn_measurement_details
;
List of Runs (angles in degrees, time in seconds):

  # Type    Start    End  Width  t~exp~   \w     \q     \k     \f   Frames
--------------------------------------------------------------------------
  1  \w   -104.00  23.00   1.00    4.00    --  -14.30 -70.00   8.00  127
  2  \w    -52.00  75.00   1.00    4.00    --  -14.30  70.00 140.00  127
  3  \w   -104.00  24.00   1.00    4.00    --  -14.30 -72.00  60.00  128
  4  \w    -48.00  75.00   1.00    4.00    --  -14.30  38.00-120.00  123
  5  \w   -104.00  21.00   1.00    4.00    --  -14.30 -57.00-150.00  125
  6  \w    -50.00  75.00   1.00    4.00    --  -14.30  57.00  60.00  125
  7  \w    -50.00  75.00   1.00    4.00    --  -14.30  57.00   0.00  125
;
_diffrn_measurement_device 'four-circle diffractometer'
_diffrn_measurement_device_type 'XtaLAB AFC12 (RCD3): Kappa single'
_diffrn_measurement_method '\w scans'
_diffrn_orient_matrix_type 'CrysAlisPro convention (1999,Acta A55,543-557)'
_diffrn_orient_matrix_UB_11 -0.0657436000
_diffrn_orient_matrix_UB_12 -0.0643514000
_diffrn_orient_matrix_UB_13 0.0350680000
_diffrn_orient_matrix_UB_21 0.0971564000
_diffrn_orient_matrix_UB_22 -0.0962778000
_diffrn_orient_matrix_UB_23 -0.0004902000
_diffrn_orient_matrix_UB_31 -0.0011647000
_diffrn_orient_matrix_UB_32 -0.0040997000
_diffrn_orient_matrix_UB_33 0.0829417000
_diffrn_radiation_monochromator graphite
_diffrn_radiation_probe x-ray
_diffrn_radiation_type MoK\a
_diffrn_radiation_wavelength 0.71073
_diffrn_reflns_av_R_equivalents 0.0418
_diffrn_reflns_av_unetI/netI 0.0292
_diffrn_reflns_Laue_measured_fraction_full 1.000
_diffrn_reflns_Laue_measured_fraction_max 1.000
_diffrn_reflns_limit_h_max 8
_diffrn_reflns_limit_h_min -8
_diffrn_reflns_limit_k_max 8
_diffrn_reflns_limit_k_min -8
_diffrn_reflns_limit_l_max 10
_diffrn_reflns_limit_l_min -10
_diffrn_reflns_number 6510
_diffrn_reflns_point_group_measured_fraction_full 1.000
_diffrn_reflns_point_group_measured_fraction_max 1.000
_diffrn_reflns_theta_full 24.998
_diffrn_reflns_theta_max 24.998
_diffrn_reflns_theta_min 2.586
_diffrn_source 'fine-focus sealed X-ray tube'
_diffrn_source_type 'Enhance (Mo) X-ray Source'
_exptl_absorpt_coefficient_mu 2.770
_exptl_absorpt_correction_T_max 1.00000
_exptl_absorpt_correction_T_min 0.88139
_exptl_absorpt_correction_type multi-scan
_exptl_absorpt_process_details
;
CrysAlisPro 1.171.39.32a (Rigaku Oxford Diffraction, 2017)
Empirical absorption correction using spherical harmonics,
 implemented in SCALE3 ABSPACK scaling algorithm.
;
_exptl_crystal_density_diffrn 2.094
_exptl_crystal_F_000 222
_refine_diff_density_max 0.708
_refine_diff_density_min -0.747
_refine_diff_density_rms 0.078
_refine_ls_extinction_method none
_refine_ls_goodness_of_fit_ref 1.092
_refine_ls_hydrogen_treatment constr
_refine_ls_matrix_type full
_refine_ls_number_parameters 110
_refine_ls_number_reflns 1231
_refine_ls_number_restraints 0
_refine_ls_restrained_S_all 1.092
_refine_ls_R_factor_all 0.0306
_refine_ls_R_factor_gt 0.0300
_refine_ls_shift/su_max 0.017
_refine_ls_shift/su_mean 0.000
_refine_ls_structure_factor_coef Fsqd
_refine_ls_weighting_details 'w=1/[\s^2^(Fo^2^)+(0.0280P)^2^+0.6010P] where P=(Fo^2^+2Fc^2^)/3'
_refine_ls_weighting_scheme calc
_refine_ls_wR_factor_gt 0.0734
_refine_ls_wR_factor_ref 0.0739
_reflns_Friedel_coverage 0.000
_reflns_number_gt 1203
_reflns_number_total 1231
_reflns_threshold_expression 'I > 2\s(I)'
_cod_data_source_file sc0c07409_si_003.cif
_cod_data_source_block t-pradeep-abhijit
_cod_database_code 4518428
_shelx_shelxl_version_number 2017/1
_chemical_oxdiff_formula CoCOF
_shelx_space_group_comment
;
The symmetry employed for this shelxl refinement is uniquely defined
by the following loop, which should always be used as a source of
symmetry information in preference to the above space-group names.
They are only intended as comments.
;
_reflns_odcompleteness_completeness 100.00
_reflns_odcompleteness_iscentric 1
_reflns_odcompleteness_theta 26.32
_olex2_refinement_description
;
1. Fixed Uiso
 At 1.2 times of:
  All C(H) groups
 At 1.5 times of:
  All O(H,H) groups
2.a Free rotating group:
 O003(H00F,H00G)
2.b Rotating group:
 O005(H00A,H00B)
2.c Aromatic/amide H refined with riding coordinates:
 C008(H008), C00A(H00C), C00B(H00D), C00C(H00E)
;
_olex2_submission_special_instructions 'No special instructions were received'
_oxdiff_exptl_absorpt_empirical_details
;
Empirical correction (ABSPACK) includes:
- Absorption correction using spherical harmonics
- Frame scaling
;
_oxdiff_exptl_absorpt_empirical_full_max 2.045
_oxdiff_exptl_absorpt_empirical_full_min 0.535

loop_
_space_group_symop_operation_xyz
'x, y, z'
'-x, -y, -z'

loop_
_atom_site_label
_atom_site_type_symbol
_atom_site_fract_x
_atom_site_fract_y
_atom_site_fract_z
_atom_site_U_iso_or_equiv
_atom_site_adp_type
_atom_site_occupancy
_atom_site_site_symmetry_order
_atom_site_calc_flag
_atom_site_refinement_flags_posn
_atom_site_refinement_flags_adp
_atom_site_refinement_flags_occupancy
_atom_site_disorder_assembly
_atom_site_disorder_group
Cu01 Cu 0.500000 0.500000 1.000000 0.01107(16) Uani 1 2 d S T P . .
O002 O 0.6736(3) 0.8984(3) 0.1708(2) 0.0122(4) Uani 1 1 d . . . . .
O003 O 0.7016(3) 0.7366(3) 0.9119(2) 0.0127(4) Uani 1 1 d . . . . .
H00F H 0.708365 0.758809 0.999136 0.019 Uiso 1 1 d G . . . .
H00G H 0.608625 0.850714 0.862766 0.019 Uiso 1 1 d G . . . .
O004 O 0.9116(3) 0.7490(3) 0.3387(2) 0.0152(4) Uani 1 1 d . . . . .
O005 O 0.7640(3) 0.2451(3) 0.9282(2) 0.0156(4) Uani 1 1 d . . . . .
H00A H 0.766482 0.128387 1.006103 0.023 Uiso 1 1 d GR . . . .
H00B H 0.882014 0.265841 0.910313 0.023 Uiso 1 1 d GR . . . .
N006 N 0.4391(3) 0.6202(3) 0.7671(3) 0.0103(4) Uani 1 1 d . . . . .
C007 C 0.5480(4) 0.7541(4) 0.4651(3) 0.0105(5) Uani 1 1 d . . . . .
C008 C 0.5909(4) 0.6630(4) 0.6273(3) 0.0111(5) Uani 1 1 d . . . . .
H008 H 0.730663 0.630892 0.638545 0.013 Uiso 1 1 calc R . . . .
C009 C 0.7268(4) 0.8034(4) 0.3134(3) 0.0109(5) Uani 1 1 d . . . . .
C00A C 0.3402(4) 0.7936(4) 0.4495(3) 0.0118(5) Uani 1 1 d . . . . .
H00C H 0.307083 0.851001 0.343307 0.014 Uiso 1 1 calc R . . . .
C00B C 0.1835(4) 0.7463(4) 0.5937(3) 0.0122(5) Uani 1 1 d . . . . .
H00D H 0.044943 0.769867 0.585605 0.015 Uiso 1 1 calc R . . . .
C00C C 0.2376(4) 0.6633(4) 0.7504(3) 0.0121(5) Uani 1 1 d . . . . .
H00E H 0.131026 0.636411 0.847439 0.014 Uiso 1 1 calc R . . . .

loop_
_atom_site_aniso_label
_atom_site_aniso_U_11
_atom_site_aniso_U_22
_atom_site_aniso_U_33
_atom_site_aniso_U_23
_atom_site_aniso_U_13
_atom_site_aniso_U_12
Cu01 0.0114(3) 0.0123(2) 0.0072(2) -0.00142(16) -0.00173(17) -0.00369(18)
O002 0.0161(9) 0.0122(8) 0.0067(8) 0.0001(7) -0.0031(7) -0.0055(7)
O003 0.0142(9) 0.0147(9) 0.0094(9) -0.0023(7) -0.0041(7) -0.0051(7)
O004 0.0101(9) 0.0218(9) 0.0099(9) -0.0012(7) -0.0010(7) -0.0060(7)
O005 0.0141(9) 0.0126(9) 0.0120(9) 0.0010(7) 0.0012(7) -0.0048(7)
N006 0.0102(10) 0.0094(10) 0.0105(10) -0.0024(8) -0.0010(9) -0.0042(8)
C007 0.0128(13) 0.0073(11) 0.0102(12) -0.0020(9) -0.0023(10) -0.0033(10)
C008 0.0096(12) 0.0095(11) 0.0139(13) -0.0047(10) -0.0011(10) -0.0031(10)
C009 0.0134(13) 0.0061(11) 0.0109(13) -0.0022(9) -0.0028(10) -0.0017(10)
C00A 0.0162(13) 0.0087(11) 0.0106(12) -0.0005(9) -0.0057(10) -0.0042(10)
C00B 0.0103(12) 0.0105(11) 0.0163(13) -0.0025(10) -0.0050(11) -0.0034(10)
C00C 0.0106(12) 0.0097(11) 0.0130(13) -0.0026(10) 0.0000(10) -0.0036(10)

loop_
_atom_type_symbol
_atom_type_description
_atom_type_scat_dispersion_real
_atom_type_scat_dispersion_imag
_atom_type_scat_source
C C 0.0033 0.0016 'International Tables Vol C Tables 4.2.6.8 and 6.1.1.4'
H H 0.0000 0.0000 'International Tables Vol C Tables 4.2.6.8 and 6.1.1.4'
Co Co 0.3494 0.9721 'International Tables Vol C Tables 4.2.6.8 and 6.1.1.4'
N N 0.0061 0.0033 'International Tables Vol C Tables 4.2.6.8 and 6.1.1.4'
O O 0.0106 0.0060 'International Tables Vol C Tables 4.2.6.8 and 6.1.1.4'
Cu Cu 0.3201 1.2651 'International Tables Vol C Tables 4.2.6.8 and 6.1.1.4'

loop_
_geom_angle_atom_site_label_1
_geom_angle_atom_site_label_2
_geom_angle_atom_site_label_3
_geom_angle
_geom_angle_site_symmetry_1
_geom_angle_site_symmetry_3
_geom_angle_publ_flag
O003 Cu01 O003 180.0 2_667 . ?
O005 Cu01 O003 85.12(7) 2_667 . ?
O005 Cu01 O003 85.12(7) . 2_667 ?
O005 Cu01 O003 94.88(7) . . ?
O005 Cu01 O003 94.88(7) 2_667 2_667 ?
O005 Cu01 O005 180.0 . 2_667 ?
O005 Cu01 N006 91.21(8) 2_667 2_667 ?
O005 Cu01 N006 88.78(8) . 2_667 ?
O005 Cu01 N006 91.22(8) . . ?
O005 Cu01 N006 88.79(8) 2_667 . ?
N006 Cu01 O003 87.57(7) . . ?
N006 Cu01 O003 92.43(7) . 2_667 ?
N006 Cu01 O003 92.43(7) 2_667 . ?
N006 Cu01 O003 87.57(7) 2_667 2_667 ?
N006 Cu01 N006 180.0 . 2_667 ?
Cu01 O003 H00F 109.5 . . ?
Cu01 O003 H00G 97.4 . . ?
H00F O003 H00G 109.5 . . ?
Cu01 O005 H00A 109.8 . . ?
Cu01 O005 H00B 109.6 . . ?
H00A O005 H00B 109.3 . . ?
C008 N006 Cu01 122.18(17) . . ?
C008 N006 C00C 118.6(2) . . ?
C00C N006 Cu01 119.19(16) . . ?
C008 C007 C009 119.6(2) . . ?
C00A C007 C008 118.0(2) . . ?
C00A C007 C009 122.4(2) . . ?
N006 C008 C007 122.7(2) . . ?
N006 C008 H008 118.6 . . ?
C007 C008 H008 118.6 . . ?
O002 C009 C007 116.7(2) . . ?
O004 C009 O002 125.7(2) . . ?
O004 C009 C007 117.7(2) . . ?
C007 C00A H00C 120.3 . . ?
C00B C00A C007 119.5(2) . . ?
C00B C00A H00C 120.3 . . ?
C00A C00B H00D 120.6 . . ?
C00C C00B C00A 118.7(2) . . ?
C00C C00B H00D 120.6 . . ?
N006 C00C C00B 122.5(2) . . ?
N006 C00C H00E 118.8 . . ?
C00B C00C H00E 118.8 . . ?

loop_
_geom_bond_atom_site_label_1
_geom_bond_atom_site_label_2
_geom_bond_distance
_geom_bond_site_symmetry_2
_geom_bond_publ_flag
Cu01 O003 2.4197(17) 2_667 ?
Cu01 O003 2.4197(17) . ?
Cu01 O005 2.0027(17) . ?
Cu01 O005 2.0028(17) 2_667 ?
Cu01 N006 2.010(2) . ?
Cu01 N006 2.010(2) 2_667 ?
O002 C009 1.274(3) . ?
O003 H00F 0.8513 . ?
O003 H00G 0.8512 . ?
O004 C009 1.246(3) . ?
O005 H00A 0.8544 . ?
O005 H00B 0.8547 . ?
N006 C008 1.339(3) . ?
N006 C00C 1.350(3) . ?
C007 C008 1.400(3) . ?
C007 C009 1.518(3) . ?
C007 C00A 1.397(4) . ?
C008 H008 0.9300 . ?
C00A H00C 0.9300 . ?
C00A C00B 1.388(4) . ?
C00B H00D 0.9300 . ?
C00B C00C 1.388(4) . ?
C00C H00E 0.9300 . ?
